data_7233217
loop_
_publ_author_name
'Yongfa Xie'
'Takuya Fujimoto'
'Simon Dalgleish'
'Yoshiaki Shuku'
'Michio M. Matsushita'
'Kunio Awaga'

_publ_section_title
;
 Synthesis, optical properties and charge transport characteristics of a
 series of novel thiophene-fused phenazine derivatives
;
_journal_name_full 'Journal of Materials Chemistry C'
_journal_page_first 3467
_journal_page_last 3481
_journal_paper_doi 10.1039/C3TC30346B
_journal_volume 1
_journal_year 2013
_chemical_formula_moiety 'C20 H8 N2 S4 '
_chemical_formula_sum 'C20 H8 N2 S4'
_chemical_formula_weight 404.54
_space_group_IT_number 14
_space_group_name_Hall '-P 2yab'
_space_group_name_H-M_alt 'P 1 21/a 1'
_symmetry_cell_setting monoclinic
_symmetry_Int_Tables_number 14
_symmetry_space_group_name_Hall '-P 2yab'
_symmetry_space_group_name_H-M 'P 1 21/a 1'
_cell_angle_alpha 90.0000
_cell_angle_beta 108.820(15)
_cell_angle_gamma 90.0000
_cell_formula_units_Z 4
_cell_length_a 17.064(19)
_cell_length_b 3.894(4)
_cell_length_c 25.72(3)
_cell_measurement_reflns_used 3959
_cell_measurement_temperature 173.1
_cell_measurement_theta_max 27.9
_cell_measurement_theta_min 3.3
_cell_volume 1618(3)
_computing_cell_refinement CrystalClear
_computing_data_collection CrystalClear
_computing_data_reduction CrystalStructure
_computing_publication_material 'CrystalStructure 3.8'
_computing_structure_refinement SHELXL
_computing_structure_solution SHELXS97
_diffrn_ambient_temperature 173.1
_diffrn_detector_area_resol_mean 29.26
_diffrn_measured_fraction_theta_full 0.950
_diffrn_measured_fraction_theta_max 0.785
_diffrn_measurement_device_type 'Rigaku Saturn'
_diffrn_measurement_method \w
_diffrn_radiation_type 'Mo K\a'
_diffrn_radiation_wavelength 0.71070
_diffrn_reflns_av_R_equivalents 0.057
_diffrn_reflns_limit_h_max 22
_diffrn_reflns_limit_h_min -21
_diffrn_reflns_limit_k_max 5
_diffrn_reflns_limit_k_min -4
_diffrn_reflns_limit_l_max 33
_diffrn_reflns_limit_l_min -33
_diffrn_reflns_number 8676
_diffrn_reflns_theta_full 26.00
_diffrn_reflns_theta_max 27.88
_exptl_absorpt_coefficient_mu 0.594
_exptl_absorpt_correction_T_max 0.888
_exptl_absorpt_correction_T_min 0.712
_exptl_absorpt_correction_type multi-scan
_exptl_absorpt_process_details 'Jacobson, R. (1998) Private communication'
_exptl_crystal_colour yellow
_exptl_crystal_density_diffrn 1.661
_exptl_crystal_density_method 'not measured'
_exptl_crystal_description prism
_exptl_crystal_F_000 824.00
_exptl_crystal_size_max 0.20
_exptl_crystal_size_mid 0.20
_exptl_crystal_size_min 0.20
_refine_diff_density_max 0.82
_refine_diff_density_min -0.66
_refine_ls_extinction_method none
_refine_ls_goodness_of_fit_ref 1.257
_refine_ls_hydrogen_treatment refall
_refine_ls_number_parameters 236
_refine_ls_number_reflns 3021
_refine_ls_R_factor_gt 0.1130
_refine_ls_shift/su_max 0.0000
_refine_ls_structure_factor_coef Fsqd
_refine_ls_weighting_details 'w = 1/[\s^2^(Fo^2^)+(0.0116P)^2^+34.2210P] where P=(Fo^2^+2Fc^2^)/3'
_refine_ls_weighting_scheme calc
_refine_ls_wR_factor_ref 0.2638
_reflns_number_gt 2510
_reflns_number_total 3021
_reflns_threshold_expression F^2^>2.0\s(F^2^)
_cod_data_source_file 1000001.cif
_cod_data_source_block PCOD1000001
_cod_original_formula_sum 'C20 H8 N2 S4 '
_cod_database_code 7233217

loop_
_symmetry_equiv_pos_site_id
_symmetry_equiv_pos_as_xyz
1 +X,+Y,+Z
2 1/2-X,1/2+Y,-Z
3 -X,-Y,-Z
4 1/2+X,1/2-Y,+Z

loop_
_atom_site_label
_atom_site_type_symbol
_atom_site_fract_x
_atom_site_fract_y
_atom_site_fract_z
_atom_site_U_iso_or_equiv
_atom_site_adp_type
_atom_site_occupancy
_atom_site_symmetry_multiplicity
_atom_site_calc_flag
_atom_site_refinement_flags
_atom_site_disorder_assembly
_atom_site_disorder_group
S(1) S 0.65346(15) 0.2078(8) 0.71068(9) 0.0328(6) Uani 1.00 1 d . . .
S(2) S 0.21057(14) 0.2043(6) 0.34970(9) 0.0242(5) Uani 1.00 1 d . . .
S(3) S 0.05697(15) 0.3591(7) 0.21204(9) 0.0286(6) Uani 1.00 1 d . . .
S(4) S -0.13967(15) 0.7506(6) 0.15038(9) 0.0248(5) Uani 1.00 1 d . . .
N(1) N -0.0779(4) 0.667(2) -0.0242(2) 0.0202(15) Uani 1.00 1 d . . .
N(2) N 0.4456(4) 0.166(2) 0.5236(2) 0.0215(16) Uani 1.00 1 d . . .
C(1) C 0.1417(5) 0.185(3) 0.1984(3) 0.032(2) Uani 1.00 1 d . . .
C(2) C 0.1329(5) 0.203(2) 0.1447(3) 0.025(2) Uani 1.00 1 d . . .
C(3) C 0.0580(5) 0.357(2) 0.1117(3) 0.0188(18) Uani 1.00 1 d . . .
C(4) C 0.0098(5) 0.465(2) 0.1441(3) 0.0224(19) Uani 1.00 1 d . . .
C(5) C -0.0680(5) 0.623(2) 0.1195(3) 0.0214(19) Uani 1.00 1 d . . .
C(6) C -0.0970(5) 0.696(2) 0.0636(3) 0.0192(18) Uani 1.00 1 d . . .
C(7) C -0.1758(5) 0.852(2) 0.0464(3) 0.0207(18) Uani 1.00 1 d . . .
C(8) C -0.2060(5) 0.888(2) 0.0893(3) 0.028(2) Uani 1.00 1 d . . .
C(9) C -0.0473(5) 0.598(2) 0.0294(3) 0.0173(17) Uani 1.00 1 d . . .
C(10) C -0.0291(5) 0.572(2) -0.0539(3) 0.0186(18) Uani 1.00 1 d . . .
C(11) C 0.2042(6) 0.369(2) 0.4108(3) 0.029(2) Uani 1.00 1 d . . .
C(12) C 0.2769(5) 0.338(2) 0.4528(3) 0.025(2) Uani 1.00 1 d . . .
C(13) C 0.3397(5) 0.174(2) 0.4359(3) 0.0194(18) Uani 1.00 1 d . . .
C(14) C 0.3118(5) 0.086(2) 0.3807(3) 0.024(2) Uani 1.00 1 d . . .
C(15) C 0.4221(5) 0.089(2) 0.4706(3) 0.0214(19) Uani 1.00 1 d . . .
C(16) C 0.5241(5) 0.086(2) 0.5541(3) 0.0198(18) Uani 1.00 1 d . . .
C(17) C 0.5526(5) 0.162(2) 0.6113(3) 0.0201(18) Uani 1.00 1 d . . .
C(18) C 0.5086(5) 0.330(2) 0.6434(3) 0.024(2) Uani 1.00 1 d . . .
C(19) C 0.5541(6) 0.360(2) 0.6966(3) 0.029(2) Uani 1.00 1 d . . .
C(20) C 0.6334(5) 0.084(2) 0.6432(3) 0.027(2) Uani 1.00 1 d . . .
H(1) H 0.1885 0.0888 0.2255 0.038 Uiso 1.00 1 c R . .
H(2) H 0.1737 0.1198 0.1300 0.030 Uiso 1.00 1 c R . .
H(3) H -0.2041 0.9220 0.0098 0.025 Uiso 1.00 1 c R . .
H(4) H -0.2591 0.9805 0.0853 0.033 Uiso 1.00 1 c R . .
H(5) H 0.1556 0.4701 0.4146 0.034 Uiso 1.00 1 c R . .
H(6) H 0.2849 0.4155 0.4892 0.029 Uiso 1.00 1 c R . .
H(7) H 0.4534 0.4114 0.6285 0.029 Uiso 1.00 1 c R . .
H(8) H 0.5335 0.4544 0.7237 0.035 Uiso 1.00 1 c R . .

loop_
_atom_site_aniso_label
_atom_site_aniso_U_11
_atom_site_aniso_U_22
_atom_site_aniso_U_33
_atom_site_aniso_U_12
_atom_site_aniso_U_13
_atom_site_aniso_U_23
S(1) 0.0272(13) 0.0519(18) 0.0189(11) 0.0037(12) 0.0067(9) -0.0025(11)
S(2) 0.0195(11) 0.0280(13) 0.0233(11) 0.0002(10) 0.0043(8) 0.0013(10)
S(3) 0.0272(12) 0.0396(15) 0.0193(10) 0.0044(11) 0.0080(9) 0.0068(10)
S(4) 0.0262(12) 0.0279(13) 0.0231(10) 0.0005(10) 0.0117(8) -0.0019(9)
N(1) 0.020(3) 0.018(4) 0.022(3) -0.004(3) 0.007(2) 0.001(3)
N(2) 0.019(3) 0.027(4) 0.019(3) 0.000(3) 0.007(2) 0.002(3)
C(1) 0.022(4) 0.049(7) 0.024(4) 0.003(4) 0.008(3) 0.013(4)
C(2) 0.022(4) 0.028(5) 0.024(4) -0.003(4) 0.007(3) -0.001(4)
C(3) 0.021(4) 0.010(4) 0.026(4) -0.005(3) 0.009(3) 0.003(3)
C(4) 0.023(4) 0.026(5) 0.016(4) 0.006(4) 0.004(3) 0.007(3)
C(5) 0.020(4) 0.018(4) 0.027(4) 0.003(3) 0.009(3) 0.003(3)
C(6) 0.016(4) 0.021(4) 0.021(4) -0.002(3) 0.007(3) -0.001(3)
C(7) 0.018(4) 0.019(4) 0.023(4) 0.000(3) 0.004(3) -0.001(3)
C(8) 0.021(4) 0.032(5) 0.032(5) -0.001(4) 0.011(3) -0.005(4)
C(9) 0.017(4) 0.016(4) 0.020(4) -0.000(3) 0.009(3) 0.000(3)
C(10) 0.017(4) 0.016(4) 0.022(4) -0.002(3) 0.005(3) 0.001(3)
C(11) 0.027(5) 0.032(5) 0.031(5) 0.001(4) 0.014(3) -0.001(4)
C(12) 0.024(4) 0.029(5) 0.024(4) 0.002(4) 0.014(3) 0.006(4)
C(13) 0.017(4) 0.020(4) 0.024(4) -0.002(3) 0.011(3) 0.002(3)
C(14) 0.021(4) 0.028(5) 0.025(4) -0.003(4) 0.008(3) 0.003(4)
C(15) 0.024(4) 0.017(4) 0.026(4) -0.005(3) 0.012(3) -0.002(3)
C(16) 0.015(4) 0.021(4) 0.025(4) -0.003(3) 0.009(3) 0.004(3)
C(17) 0.017(4) 0.018(4) 0.028(4) 0.003(3) 0.012(3) 0.001(3)
C(18) 0.019(4) 0.034(5) 0.023(4) -0.001(4) 0.010(3) -0.006(4)
C(19) 0.028(5) 0.042(6) 0.021(4) 0.000(4) 0.013(3) -0.001(4)
C(20) 0.024(4) 0.028(5) 0.030(4) -0.010(4) 0.012(3) -0.004(4)

loop_
_atom_type_symbol
_atom_type_description
_atom_type_scat_dispersion_real
_atom_type_scat_dispersion_imag
_atom_type_scat_source
C C 0.003 0.002
;
International Tables for Crystallography
(1992, Vol. C, Tables 4.2.6.8 and 6.1.1.4)
;
H H 0.000 0.000
;
International Tables for Crystallography
(1992, Vol. C, Table 6.1.1.4)
;
N N 0.006 0.003
;
International Tables for Crystallography
(1992, Vol. C, Tables 4.2.6.8 and 6.1.1.4)
;
S S 0.125 0.123
;
International Tables for Crystallography
(1992, Vol. C, Tables 4.2.6.8 and 6.1.1.4)
;

loop_
_geom_angle_atom_site_label_1
_geom_angle_atom_site_label_2
_geom_angle_atom_site_label_3
_geom_angle
_geom_angle_publ_flag
_geom_angle_site_symmetry_1
_geom_angle_site_symmetry_2
_geom_angle_site_symmetry_3
C(19) S(1) C(20) 91.3(4) yes . . .
C(11) S(2) C(14) 91.6(4) yes . . .
C(1) S(3) C(4) 92.0(4) yes . . .
C(5) S(4) C(8) 91.4(4) yes . . .
C(9) N(1) C(10) 115.0(7) yes . . .
C(15) N(2) C(16) 117.3(8) yes . . .
S(3) C(1) C(2) 111.3(7) yes . . .
C(1) C(2) C(3) 114.8(9) yes . . .
C(2) C(3) C(4) 110.8(7) yes . . .
C(2) C(3) C(10) 130.1(9) yes . . 3_565
C(4) C(3) C(10) 119.0(7) yes . . 3_565
S(3) C(4) C(3) 111.0(6) yes . . .
S(3) C(4) C(5) 128.5(8) yes . . .
C(3) C(4) C(5) 120.5(7) yes . . .
S(4) C(5) C(4) 128.3(7) yes . . .
S(4) C(5) C(6) 110.3(6) yes . . .
C(4) C(5) C(6) 121.4(9) yes . . .
C(5) C(6) C(7) 113.5(8) yes . . .
C(5) C(6) C(9) 119.2(7) yes . . .
C(7) C(6) C(9) 127.2(7) yes . . .
C(6) C(7) C(8) 111.1(7) yes . . .
S(4) C(8) C(7) 113.7(7) yes . . .
N(1) C(9) C(6) 117.4(7) yes . . .
N(1) C(9) C(10) 123.4(9) yes . . 3_565
C(6) C(9) C(10) 119.1(7) yes . . 3_565
N(1) C(10) C(3) 117.8(7) yes . . 3_565
N(1) C(10) C(9) 121.5(7) yes . . 3_565
C(3) C(10) C(9) 120.7(8) yes 3_565 . 3_565
S(2) C(11) C(12) 112.2(8) yes . . .
C(11) C(12) C(13) 112.3(8) yes . . .
C(12) C(13) C(14) 112.2(7) yes . . .
C(12) C(13) C(15) 126.3(8) yes . . .
C(14) C(13) C(15) 121.4(9) yes . . .
S(2) C(14) C(13) 111.7(7) yes . . .
S(2) C(14) C(20) 128.5(6) yes . . 3_656
C(13) C(14) C(20) 119.8(7) yes . . 3_656
N(2) C(15) C(13) 119.7(9) yes . . .
N(2) C(15) C(16) 122.4(7) yes . . 3_656
C(13) C(15) C(16) 117.9(7) yes . . 3_656
N(2) C(16) C(15) 120.2(7) yes . . 3_656
N(2) C(16) C(17) 119.8(8) yes . . .
C(15) C(16) C(17) 119.9(7) yes 3_656 . .
C(16) C(17) C(18) 128.2(7) yes . . .
C(16) C(17) C(20) 120.5(9) yes . . .
C(18) C(17) C(20) 111.2(7) yes . . .
C(17) C(18) C(19) 112.7(8) yes . . .
S(1) C(19) C(18) 113.0(8) yes . . .
S(1) C(20) C(14) 127.9(6) yes . . 3_656
S(1) C(20) C(17) 111.7(8) yes . . .
C(14) C(20) C(17) 120.4(8) yes 3_656 . .
S(3) C(1) H(1) 124.3 no . . .
C(2) C(1) H(1) 124.4 no . . .
C(1) C(2) H(2) 122.6 no . . .
C(3) C(2) H(2) 122.6 no . . .
C(6) C(7) H(3) 124.5 no . . .
C(8) C(7) H(3) 124.4 no . . .
S(4) C(8) H(4) 123.2 no . . .
C(7) C(8) H(4) 123.2 no . . .
S(2) C(11) H(5) 123.9 no . . .
C(12) C(11) H(5) 123.9 no . . .
C(11) C(12) H(6) 123.8 no . . .
C(13) C(12) H(6) 123.8 no . . .
C(17) C(18) H(7) 123.6 no . . .
C(19) C(18) H(7) 123.6 no . . .
S(1) C(19) H(8) 123.5 no . . .
C(18) C(19) H(8) 123.5 no . . .

loop_
_geom_bond_atom_site_label_1
_geom_bond_atom_site_label_2
_geom_bond_distance
_geom_bond_publ_flag
_geom_bond_site_symmetry_1
_geom_bond_site_symmetry_2
S(1) C(19) 1.720(10) yes . .
S(1) C(20) 1.725(10) yes . .
S(2) C(11) 1.734(10) yes . .
S(2) C(14) 1.717(9) yes . .
S(3) C(1) 1.733(11) yes . .
S(3) C(4) 1.722(8) yes . .
S(4) C(5) 1.732(10) yes . .
S(4) C(8) 1.700(8) yes . .
N(1) C(9) 1.335(10) yes . .
N(1) C(10) 1.351(13) yes . .
N(2) C(15) 1.324(11) yes . .
N(2) C(16) 1.353(10) yes . .
C(1) C(2) 1.341(13) yes . .
C(2) C(3) 1.421(11) yes . .
C(3) C(4) 1.409(14) yes . .
C(3) C(10) 1.433(12) yes . 3_565
C(4) C(5) 1.414(12) yes . .
C(5) C(6) 1.389(11) yes . .
C(6) C(7) 1.409(12) yes . .
C(6) C(9) 1.456(13) yes . .
C(7) C(8) 1.368(15) yes . .
C(9) C(10) 1.415(11) yes . 3_565
C(11) C(12) 1.363(11) yes . .
C(12) C(13) 1.430(14) yes . .
C(13) C(14) 1.389(12) yes . .
C(13) C(15) 1.440(11) yes . .
C(14) C(20) 1.435(15) yes . 3_656
C(15) C(16) 1.447(14) yes . 3_656
C(16) C(17) 1.422(12) yes . .
C(17) C(18) 1.439(14) yes . .
C(17) C(20) 1.393(11) yes . .
C(18) C(19) 1.344(11) yes . .
C(1) H(1) 0.950 no . .
C(2) H(2) 0.950 no . .
C(7) H(3) 0.950 no . .
C(8) H(4) 0.950 no . .
C(11) H(5) 0.950 no . .
C(12) H(6) 0.950 no . .
C(18) H(7) 0.950 no . .
C(19) H(8) 0.950 no . .

loop_
_geom_contact_atom_site_label_1
_geom_contact_atom_site_label_2
_geom_contact_distance
_geom_contact_site_symmetry_1
_geom_contact_site_symmetry_2
S(3) C(1) 3.590(12) . 1_565
C(1) S(3) 3.590(12) . 1_545
C(1) C(4) 3.585(14) . 1_545
C(2) C(3) 3.537(13) . 1_545
C(2) C(4) 3.558(14) . 1_545
C(3) C(2) 3.537(13) . 1_565
C(4) C(1) 3.585(14) . 1_565
C(4) C(2) 3.558(14) . 1_565
C(4) C(5) 3.518(13) . 1_545
C(5) C(4) 3.518(13) . 1_565
C(6) C(7) 3.526(13) . 1_545
C(7) C(6) 3.526(13) . 1_565
C(7) C(7) 3.464(11) . 2_445
C(7) C(7) 3.464(11) . 2_455
C(9) C(10) 3.467(12) . 3_575
C(10) C(9) 3.467(12) . 3_575
C(11) C(14) 3.560(15) . 1_565
C(12) C(12) 3.458(14) . 2_546
C(12) C(12) 3.458(14) . 2_556
C(12) C(13) 3.500(13) . 1_565
C(13) C(12) 3.500(13) . 1_545
C(14) C(11) 3.560(15) . 1_545
C(14) C(20) 3.474(14) . 3_666
C(15) C(16) 3.456(13) . 3_666
C(16) C(15) 3.456(13) . 3_666
C(17) C(18) 3.485(14) . 1_545
C(18) C(17) 3.485(14) . 1_565
C(19) C(20) 3.589(15) . 1_565
C(20) C(14) 3.474(14) . 3_666
C(20) C(19) 3.589(15) . 1_545
S(1) H(1) 2.907 . 3_656
S(2) H(1) 3.126 . .
S(2) H(5) 3.585 . 1_545
S(2) H(7) 3.233 . 2_546
S(3) H(1) 3.568 . 1_565
S(3) H(8) 3.041 . 2_546
S(3) H(8) 3.484 . 2_556
S(4) H(2) 3.380 . 4_455
S(4) H(8) 3.258 . 2_556
N(1) H(4) 2.813 . 2_445
N(2) H(5) 2.804 . 2_546
C(2) H(4) 3.011 . 4_565
C(3) H(2) 3.512 . 1_565
C(3) H(4) 3.460 . 4_565
C(6) H(3) 3.565 . 1_545
C(6) H(3) 3.476 . 2_445
C(7) H(3) 2.678 . 2_445
C(7) H(3) 3.052 . 2_455
C(7) H(4) 3.516 . 2_445
C(8) H(2) 3.256 . 4_455
C(8) H(2) 3.222 . 4_465
C(8) H(3) 3.099 . 2_445
C(8) H(3) 3.263 . 2_455
C(10) H(4) 3.457 . 2_445
C(11) H(6) 3.076 . 2_546
C(11) H(6) 3.296 . 2_556
C(11) H(7) 3.110 . 2_546
C(11) H(7) 3.309 . 2_556
C(12) H(5) 3.532 . 2_546
C(12) H(6) 2.656 . 2_546
C(12) H(6) 3.068 . 2_556
C(13) H(6) 3.508 . 1_545
C(13) H(6) 3.448 . 2_546
C(16) H(5) 3.441 . 2_546
C(17) H(5) 3.478 . 2_546
C(17) H(7) 3.478 . 1_545
C(18) H(5) 3.056 . 2_546
H(1) S(1) 2.907 . 3_656
H(1) S(2) 3.126 . .
H(1) S(3) 3.568 . 1_545
H(2) S(4) 3.380 . 4_555
H(2) C(3) 3.512 . 1_545
H(2) C(8) 3.256 . 4_555
H(2) C(8) 3.222 . 4_565
H(2) H(4) 2.992 . 4_555
H(2) H(4) 2.431 . 4_565
H(3) C(6) 3.565 . 1_565
H(3) C(6) 3.476 . 2_455
H(3) C(7) 3.052 . 2_445
H(3) C(7) 2.678 . 2_455
H(3) C(8) 3.263 . 2_445
H(3) C(8) 3.099 . 2_455
H(3) H(3) 2.447 . 2_445
H(3) H(3) 2.447 . 2_455
H(3) H(4) 2.887 . 2_445
H(3) H(4) 3.179 . 2_455
H(4) N(1) 2.813 . 2_455
H(4) C(2) 3.011 . 4_465
H(4) C(3) 3.460 . 4_465
H(4) C(7) 3.516 . 2_455
H(4) C(10) 3.457 . 2_455
H(4) H(2) 2.992 . 4_455
H(4) H(2) 2.431 . 4_465
H(4) H(3) 3.179 . 2_445
H(4) H(3) 2.887 . 2_455
H(5) S(2) 3.585 . 1_565
H(5) N(2) 2.804 . 2_556
H(5) C(12) 3.532 . 2_556
H(5) C(16) 3.441 . 2_556
H(5) C(17) 3.478 . 2_556
H(5) C(18) 3.056 . 2_556
H(5) H(6) 3.194 . 2_546
H(5) H(6) 2.923 . 2_556
H(5) H(7) 2.844 . 2_546
H(5) H(7) 2.511 . 2_556
H(6) C(11) 3.296 . 2_546
H(6) C(11) 3.076 . 2_556
H(6) C(12) 3.068 . 2_546
H(6) C(12) 2.656 . 2_556
H(6) C(13) 3.508 . 1_565
H(6) C(13) 3.448 . 2_556
H(6) H(5) 2.923 . 2_546
H(6) H(5) 3.194 . 2_556
H(6) H(6) 2.438 . 2_546
H(6) H(6) 2.438 . 2_556
H(7) S(2) 3.233 . 2_556
H(7) C(11) 3.309 . 2_546
H(7) C(11) 3.110 . 2_556
H(7) C(17) 3.478 . 1_565
H(7) H(5) 2.511 . 2_546
H(7) H(5) 2.844 . 2_556
H(8) S(3) 3.484 . 2_546
H(8) S(3) 3.041 . 2_556
H(8) S(4) 3.258 . 2_546

loop_
_geom_torsion_atom_site_label_1
_geom_torsion_atom_site_label_2
_geom_torsion_atom_site_label_3
_geom_torsion_atom_site_label_4
_geom_torsion
_geom_torsion_site_symmetry_1
_geom_torsion_site_symmetry_2
_geom_torsion_site_symmetry_3
_geom_torsion_site_symmetry_4
C(19) S(1) C(20) C(17) 0.5(8) . . . .
C(19) S(1) C(20) C(14) -178.1(10) . . . 3_656
C(20) S(1) C(19) C(18) -2.1(9) . . . .
C(11) S(2) C(14) C(13) -0.7(8) . . . .
C(11) S(2) C(14) C(20) 179.3(10) . . . 3_656
C(14) S(2) C(11) C(12) 0.7(8) . . . .
C(1) S(3) C(4) C(3) 1.8(7) . . . .
C(1) S(3) C(4) C(5) 178.8(9) . . . .
C(4) S(3) C(1) C(2) -1.0(9) . . . .
C(5) S(4) C(8) C(7) -1.9(8) . . . .
C(8) S(4) C(5) C(4) -178.8(9) . . . .
C(8) S(4) C(5) C(6) 1.2(7) . . . .
C(9) N(1) C(10) C(3) -179.3(8) . . . 3_565
C(9) N(1) C(10) C(9) 1.9(12) . . . 3_565
C(10) N(1) C(9) C(6) 179.6(7) . . . .
C(10) N(1) C(9) C(10) -1.9(12) . . . 3_565
C(15) N(2) C(16) C(17) -179.8(6) . . . .
C(15) N(2) C(16) C(15) -2.4(13) . . . 3_656
C(16) N(2) C(15) C(13) -178.8(8) . . . .
C(16) N(2) C(15) C(16) 2.4(14) . . . 3_656
S(3) C(1) C(2) C(3) -0.0(11) . . . .
C(1) C(2) C(3) C(4) 1.4(12) . . . .
C(1) C(2) C(3) C(10) 178.0(9) . . . 3_565
C(2) C(3) C(4) S(3) -2.1(10) . . . .
C(2) C(3) C(4) C(5) -179.4(8) . . . .
C(2) C(3) C(10) N(1) 1.3(14) . . 3_565 3_565
C(2) C(3) C(10) C(9) -177.5(9) . . 3_565 .
C(4) C(3) C(10) N(1) 177.7(8) . . 3_565 3_565
C(4) C(3) C(10) C(9) -1.2(13) . . 3_565 .
C(10) C(3) C(4) S(3) -179.1(6) 3_565 . . .
C(10) C(3) C(4) C(5) 3.6(13) 3_565 . . .
S(3) C(4) C(5) S(4) -1.0(14) . . . .
S(3) C(4) C(5) C(6) 179.1(7) . . . .
C(3) C(4) C(5) S(4) 175.8(7) . . . .
C(3) C(4) C(5) C(6) -4.1(14) . . . .
S(4) C(5) C(6) C(7) -0.2(7) . . . .
S(4) C(5) C(6) C(9) -177.8(6) . . . .
C(4) C(5) C(6) C(7) 179.7(6) . . . .
C(4) C(5) C(6) C(9) 2.1(13) . . . .
C(5) C(6) C(7) C(8) -1.2(11) . . . .
C(5) C(6) C(9) N(1) 178.9(8) . . . .
C(5) C(6) C(9) C(10) 0.3(10) . . . 3_565
C(7) C(6) C(9) N(1) 1.6(14) . . . .
C(7) C(6) C(9) C(10) -176.9(9) . . . 3_565
C(9) C(6) C(7) C(8) 176.2(9) . . . .
C(6) C(7) C(8) S(4) 2.1(11) . . . .
N(1) C(9) C(10) N(1) 2.0(14) . . 3_565 3_565
N(1) C(9) C(10) C(3) -179.2(8) . . 3_565 .
C(6) C(9) C(10) N(1) -179.5(8) . . 3_565 3_565
C(6) C(9) C(10) C(3) -0.8(13) . . 3_565 .
S(2) C(11) C(12) C(13) -0.5(10) . . . .
C(11) C(12) C(13) C(14) -0.1(10) . . . .
C(11) C(12) C(13) C(15) -177.1(9) . . . .
C(12) C(13) C(14) S(2) 0.6(10) . . . .
C(12) C(13) C(14) C(20) -179.4(9) . . . 3_656
C(12) C(13) C(15) N(2) -0.7(13) . . . .
C(12) C(13) C(15) C(16) 178.1(9) . . . 3_656
C(14) C(13) C(15) N(2) -177.5(9) . . . .
C(14) C(13) C(15) C(16) 1.3(14) . . . 3_656
C(15) C(13) C(14) S(2) 177.8(7) . . . .
C(15) C(13) C(14) C(20) -2.2(15) . . . 3_656
S(2) C(14) C(20) S(1) 1.8(15) . . 3_656 3_656
S(2) C(14) C(20) C(17) -179.7(7) . . 3_656 3_656
C(13) C(14) C(20) S(1) -178.2(8) . . 3_656 3_656
C(13) C(14) C(20) C(17) 0.3(12) . . 3_656 3_656
N(2) C(15) C(16) N(2) -2.5(14) . . 3_656 3_656
N(2) C(15) C(16) C(17) -179.9(6) . . 3_656 3_656
C(13) C(15) C(16) N(2) 178.7(8) . . 3_656 3_656
C(13) C(15) C(16) C(17) 1.3(13) . . 3_656 3_656
N(2) C(16) C(17) C(18) -1.9(15) . . . .
N(2) C(16) C(17) C(20) -179.4(9) . . . .
C(15) C(16) C(17) C(18) -179.4(9) 3_656 . . .
C(15) C(16) C(17) C(20) 3.1(14) 3_656 . . .
C(16) C(17) C(18) C(19) 179.7(8) . . . .
C(16) C(17) C(20) S(1) 178.9(7) . . . .
C(16) C(17) C(20) C(14) -2.3(15) . . . 3_656
C(18) C(17) C(20) S(1) 1.0(11) . . . .
C(18) C(17) C(20) C(14) 179.8(7) . . . 3_656
C(20) C(17) C(18) C(19) -2.6(13) . . . .
C(17) C(18) C(19) S(1) 3.0(12) . . . .
